data_7112738
loop_
_publ_author_name
'Chia-Jui Lee'
'Chia-Ning Sheu'
'Cheng-Che Tsai'
'Zong-Ze Wu'
'Wenwei Lin'

_publ_section_title
;
 Direct beta-acylation of 2-arylidene-1,3-indandiones with acyl chlorides
 catalyzed by organophosphanes
;
_journal_name_full Chem.Commun.
_journal_page_first 5304
_journal_paper_doi 10.1039/C3CC45201h
_journal_volume 50
_journal_year 2014
_chemical_formula_moiety 'C29 H24 N2 O5'
_chemical_formula_sum 'C29 H24 N2 O5'
_chemical_formula_weight 480.50
_chemical_name_systematic
;
?
;
_space_group_IT_number 14
_symmetry_cell_setting monoclinic
_symmetry_space_group_name_Hall '-P 2ybc'
_symmetry_space_group_name_H-M 'P 1 21/c 1'
_atom_sites_solution_hydrogens geom
_atom_sites_solution_primary direct
_atom_sites_solution_secondary difmap
_audit_creation_method SHELXL-97
_cell_angle_alpha 90.00
_cell_angle_beta 109.927(3)
_cell_angle_gamma 90.00
_cell_formula_units_Z 4
_cell_length_a 12.4059(11)
_cell_length_b 19.6766(16)
_cell_length_c 10.5992(9)
_cell_measurement_reflns_used 0
_cell_measurement_temperature 200(2)
_cell_measurement_theta_max 0
_cell_measurement_theta_min 0
_cell_volume 2432.4(4)
_computing_molecular_graphics 'Ortep-3 for Windows (Farrugia, 1997)'
_computing_publication_material 'WinGX publication routines (Farrugia, 1999)'
_computing_structure_refinement 'SHELXL-97 (Sheldrick, 1997)'
_computing_structure_solution 'SHELXS-86 (Sheldrick, 1986)'
_diffrn_ambient_temperature 200(2)
_diffrn_measured_fraction_theta_full 0.992
_diffrn_measured_fraction_theta_max 0.992
_diffrn_radiation_monochromator graphite
_diffrn_radiation_source 'fine-focus sealed tube'
_diffrn_radiation_type MoK\a
_diffrn_radiation_wavelength 0.71073
_diffrn_reflns_av_R_equivalents 0.0716
_diffrn_reflns_av_sigmaI/netI 0.0833
_diffrn_reflns_limit_h_max 14
_diffrn_reflns_limit_h_min -14
_diffrn_reflns_limit_k_max 23
_diffrn_reflns_limit_k_min -23
_diffrn_reflns_limit_l_max 12
_diffrn_reflns_limit_l_min -11
_diffrn_reflns_number 13245
_diffrn_reflns_theta_full 25.13
_diffrn_reflns_theta_max 25.13
_diffrn_reflns_theta_min 2.07
_exptl_absorpt_coefficient_mu 0.090
_exptl_absorpt_correction_T_max 0.9919
_exptl_absorpt_correction_T_min 0.9402
_exptl_absorpt_correction_type multi-scan
_exptl_crystal_colour 'pale yellow'
_exptl_crystal_density_diffrn 1.312
_exptl_crystal_density_method 'not measured'
_exptl_crystal_description prism
_exptl_crystal_F_000 1008
_exptl_crystal_size_max 0.69
_exptl_crystal_size_mid 0.24
_exptl_crystal_size_min 0.09
_refine_diff_density_max 0.233
_refine_diff_density_min -0.263
_refine_diff_density_rms 0.059
_refine_ls_extinction_method none
_refine_ls_goodness_of_fit_ref 1.025
_refine_ls_hydrogen_treatment constr
_refine_ls_matrix_type full
_refine_ls_number_parameters 325
_refine_ls_number_reflns 4311
_refine_ls_number_restraints 0
_refine_ls_restrained_S_all 1.025
_refine_ls_R_factor_all 0.1083
_refine_ls_R_factor_gt 0.0563
_refine_ls_shift/su_max 0.000
_refine_ls_shift/su_mean 0.000
_refine_ls_structure_factor_coef Fsqd
_refine_ls_weighting_details 'calc w=1/[\s^2^(Fo^2^)+(0.0758P)^2^+0.6209P] where P=(Fo^2^+2Fc^2^)/3'
_refine_ls_weighting_scheme calc
_refine_ls_wR_factor_gt 0.1317
_refine_ls_wR_factor_ref 0.1712
_reflns_number_gt 2660
_reflns_number_total 4311
_reflns_threshold_expression >2sigma(I)
_cod_data_source_file c3cc45201h.txt
_cod_data_source_block 14865
_cod_original_sg_symbol_H-M 'P 21/c'
_cod_database_code 7112738

loop_
_symmetry_equiv_pos_as_xyz
'x, y, z'
'-x, y+1/2, -z+1/2'
'-x, -y, -z'
'x, -y-1/2, z-1/2'

loop_
_atom_site_label
_atom_site_type_symbol
_atom_site_fract_x
_atom_site_fract_y
_atom_site_fract_z
_atom_site_U_iso_or_equiv
_atom_site_adp_type
_atom_site_occupancy
_atom_site_symmetry_multiplicity
_atom_site_calc_flag
_atom_site_refinement_flags
C1 C 0.1461(2) 0.00827(15) 0.1762(3) 0.0327(7) Uani 1 1 d .
C2 C 0.1450(3) 0.02218(16) 0.3020(3) 0.0383(8) Uani 1 1 d .
H2 H 0.1240 -0.0116 0.3533 0.046 Uiso 1 1 calc R
C3 C 0.1753(3) 0.08705(16) 0.3525(3) 0.0368(8) Uani 1 1 d .
H3 H 0.1768 0.0976 0.4406 0.044 Uiso 1 1 calc R
C4 C 0.2033(2) 0.13665(14) 0.2767(3) 0.0269(7) Uani 1 1 d .
C5 C 0.2063(2) 0.11999(16) 0.1510(3) 0.0334(7) Uani 1 1 d .
H5 H 0.2276 0.1535 0.0993 0.040 Uiso 1 1 calc R
C6 C 0.1786(3) 0.05493(16) 0.0997(3) 0.0377(8) Uani 1 1 d .
H6 H 0.1821 0.0430 0.0143 0.045 Uiso 1 1 calc R
C7 C 0.2340(2) 0.20654(15) 0.3286(3) 0.0265(7) Uani 1 1 d .
C8 C 0.3285(2) 0.21036(14) 0.4642(3) 0.0288(7) Uani 1 1 d .
C9 C 0.4514(2) 0.21374(16) 0.4714(3) 0.0349(8) Uani 1 1 d .
H9 H 0.4573 0.2456 0.4006 0.042 Uiso 1 1 calc R
C10 C 0.4907(3) 0.14242(18) 0.4442(4) 0.0510(10) Uani 1 1 d .
H10A H 0.4760 0.1093 0.5068 0.061 Uiso 1 1 calc R
H10B H 0.4454 0.1283 0.3516 0.061 Uiso 1 1 calc R
C11 C 0.6178(3) 0.1415(2) 0.4615(4) 0.0634(12) Uani 1 1 d .
H11A H 0.6411 0.0944 0.4504 0.076 Uiso 1 1 calc R
H11B H 0.6308 0.1698 0.3909 0.076 Uiso 1 1 calc R
C12 C 0.6908(3) 0.1677(2) 0.5976(4) 0.0613(11) Uani 1 1 d .
H12A H 0.7723 0.1685 0.6039 0.074 Uiso 1 1 calc R
H12B H 0.6836 0.1371 0.6684 0.074 Uiso 1 1 calc R
C13 C 0.6529(3) 0.2389(2) 0.6188(4) 0.0652(12) Uani 1 1 d .
H13A H 0.7008 0.2555 0.7085 0.078 Uiso 1 1 calc R
H13B H 0.6641 0.2699 0.5507 0.078 Uiso 1 1 calc R
C14 C 0.5281(3) 0.23960(18) 0.6079(3) 0.0472(9) Uani 1 1 d .
H14A H 0.5053 0.2865 0.6214 0.057 Uiso 1 1 calc R
H14B H 0.5177 0.2106 0.6793 0.057 Uiso 1 1 calc R
C15 C 0.1817(2) 0.26287(15) 0.2630(3) 0.0282(7) Uani 1 1 d .
C16 C 0.2281(2) 0.33203(15) 0.3087(3) 0.0288(7) Uani 1 1 d .
C17 C 0.0690(2) 0.34285(15) 0.1161(3) 0.0303(7) Uani 1 1 d .
C18 C -0.0180(2) 0.36882(17) 0.0079(3) 0.0397(8) Uani 1 1 d .
H18 H -0.0250 0.4163 -0.0092 0.048 Uiso 1 1 calc R
C19 C -0.0944(3) 0.32330(19) -0.0746(4) 0.0544(10) Uani 1 1 d .
H19 H -0.1538 0.3397 -0.1516 0.065 Uiso 1 1 calc R
C20 C -0.0866(3) 0.2540(2) -0.0478(4) 0.0605(11) Uani 1 1 d .
H20 H -0.1414 0.2239 -0.1052 0.073 Uiso 1 1 calc R
C21 C 0.0007(3) 0.22849(18) 0.0622(4) 0.0468(9) Uani 1 1 d .
H21 H 0.0056 0.1812 0.0812 0.056 Uiso 1 1 calc R
C22 C 0.0807(2) 0.27321(15) 0.1441(3) 0.0312(7) Uani 1 1 d .
C23 C 0.1761(3) 0.44953(15) 0.2141(3) 0.0338(7) Uani 1 1 d .
C24 C 0.2933(2) 0.47784(15) 0.2702(3) 0.0319(7) Uani 1 1 d .
C25 C 0.3868(3) 0.44801(17) 0.2473(3) 0.0381(8) Uani 1 1 d .
H25 H 0.3785 0.4053 0.2030 0.046 Uiso 1 1 calc R
C26 C 0.4917(3) 0.48067(19) 0.2890(4) 0.0479(9) Uani 1 1 d .
H26 H 0.5550 0.4611 0.2711 0.057 Uiso 1 1 calc R
C27 C 0.5045(3) 0.5416(2) 0.3565(4) 0.0535(10) Uani 1 1 d .
H27 H 0.5769 0.5637 0.3858 0.064 Uiso 1 1 calc R
C28 C 0.4127(3) 0.57062(18) 0.3818(4) 0.0536(10) Uani 1 1 d .
H28 H 0.4227 0.6120 0.4306 0.064 Uiso 1 1 calc R
C29 C 0.3063(3) 0.53974(16) 0.3364(3) 0.0425(8) Uani 1 1 d .
H29 H 0.2424 0.5608 0.3504 0.051 Uiso 1 1 calc R
N1 N 0.1103(2) -0.05948(15) 0.1194(3) 0.0452(7) Uani 1 1 d .
N2 N 0.16185(18) 0.37832(12) 0.2119(2) 0.0280(6) Uani 1 1 d .
O1 O 0.1272(3) -0.07477(15) 0.0176(3) 0.0920(11) Uani 1 1 d .
O2 O 0.0621(2) -0.09625(12) 0.1745(3) 0.0617(7) Uani 1 1 d .
O3 O 0.30184(18) 0.20376(11) 0.5636(2) 0.0401(6) Uani 1 1 d .
O4 O 0.30688(17) 0.34698(10) 0.4095(2) 0.0344(5) Uani 1 1 d .
O5 O 0.09375(19) 0.48538(11) 0.1630(3) 0.0557(7) Uani 1 1 d .

loop_
_atom_site_aniso_label
_atom_site_aniso_U_11
_atom_site_aniso_U_22
_atom_site_aniso_U_33
_atom_site_aniso_U_23
_atom_site_aniso_U_13
_atom_site_aniso_U_12
C1 0.0278(16) 0.0301(18) 0.0364(19) -0.0026(15) 0.0062(15) -0.0020(13)
C2 0.0438(19) 0.0313(19) 0.041(2) 0.0011(15) 0.0161(16) -0.0086(15)
C3 0.0415(18) 0.040(2) 0.0303(18) -0.0024(15) 0.0140(15) -0.0082(15)
C4 0.0221(14) 0.0310(17) 0.0261(16) -0.0024(13) 0.0064(13) -0.0002(12)
C5 0.0359(17) 0.0360(19) 0.0287(17) -0.0002(14) 0.0114(14) -0.0035(14)
C6 0.0395(18) 0.043(2) 0.0297(18) -0.0068(15) 0.0108(15) -0.0025(15)
C7 0.0234(15) 0.0321(18) 0.0254(16) -0.0005(13) 0.0100(13) -0.0013(12)
C8 0.0331(17) 0.0282(17) 0.0246(16) 0.0010(13) 0.0092(14) -0.0010(13)
C9 0.0280(16) 0.043(2) 0.0292(17) 0.0027(15) 0.0044(14) -0.0020(14)
C10 0.0341(18) 0.063(3) 0.051(2) -0.0195(19) 0.0079(17) 0.0024(17)
C11 0.040(2) 0.089(3) 0.057(3) -0.016(2) 0.0106(19) 0.011(2)
C12 0.0336(19) 0.086(3) 0.053(2) -0.002(2) 0.0008(18) 0.0123(19)
C13 0.036(2) 0.083(3) 0.061(3) -0.013(2) -0.0038(19) -0.009(2)
C14 0.038(2) 0.049(2) 0.045(2) -0.0111(17) 0.0014(17) -0.0023(16)
C15 0.0233(15) 0.0311(17) 0.0301(17) -0.0015(14) 0.0088(14) -0.0033(13)
C16 0.0263(15) 0.0347(18) 0.0264(17) -0.0004(14) 0.0105(14) -0.0004(13)
C17 0.0201(14) 0.0336(18) 0.0353(17) -0.0002(14) 0.0071(13) -0.0005(13)
C18 0.0274(16) 0.039(2) 0.044(2) 0.0041(16) 0.0015(15) 0.0030(14)
C19 0.0337(19) 0.056(2) 0.052(2) 0.0024(19) -0.0120(17) 0.0071(17)
C20 0.039(2) 0.047(2) 0.067(3) -0.008(2) -0.0180(19) -0.0014(17)
C21 0.0333(18) 0.037(2) 0.053(2) -0.0044(17) -0.0079(17) -0.0017(15)
C22 0.0206(15) 0.0340(18) 0.0338(18) -0.0001(14) 0.0027(14) -0.0010(13)
C23 0.0332(17) 0.0304(18) 0.0374(19) 0.0015(15) 0.0114(15) 0.0022(14)
C24 0.0334(17) 0.0310(18) 0.0272(17) 0.0039(14) 0.0051(14) -0.0037(13)
C25 0.0386(18) 0.041(2) 0.0332(18) -0.0007(15) 0.0104(15) -0.0044(15)
C26 0.0359(19) 0.060(3) 0.047(2) 0.0037(19) 0.0121(17) -0.0093(17)
C27 0.050(2) 0.058(3) 0.042(2) 0.0055(19) 0.0019(18) -0.0267(19)
C28 0.072(3) 0.040(2) 0.040(2) -0.0016(17) 0.008(2) -0.021(2)
C29 0.056(2) 0.0305(19) 0.039(2) 0.0008(15) 0.0130(17) -0.0027(16)
N1 0.0442(17) 0.0414(18) 0.0494(19) -0.0095(15) 0.0151(15) -0.0081(14)
N2 0.0227(12) 0.0278(14) 0.0292(14) 0.0000(11) 0.0035(11) 0.0005(10)
O1 0.141(3) 0.068(2) 0.098(2) -0.0472(18) 0.081(2) -0.0495(19)
O2 0.0791(18) 0.0417(16) 0.0645(18) -0.0050(13) 0.0248(16) -0.0197(14)
O3 0.0445(13) 0.0508(15) 0.0262(12) 0.0041(10) 0.0137(11) -0.0026(10)
O4 0.0345(12) 0.0373(13) 0.0255(12) -0.0032(9) 0.0027(10) -0.0040(9)
O5 0.0366(13) 0.0336(14) 0.085(2) 0.0053(13) 0.0048(13) 0.0063(11)

loop_
_atom_type_symbol
_atom_type_description
_atom_type_scat_dispersion_real
_atom_type_scat_dispersion_imag
_atom_type_scat_source
C C 0.0033 0.0016 'International Tables Vol C Tables 4.2.6.8 and 6.1.1.4'
H H 0.0000 0.0000 'International Tables Vol C Tables 4.2.6.8 and 6.1.1.4'
N N 0.0061 0.0033 'International Tables Vol C Tables 4.2.6.8 and 6.1.1.4'
O O 0.0106 0.0060 'International Tables Vol C Tables 4.2.6.8 and 6.1.1.4'

loop_
_geom_angle_atom_site_label_1
_geom_angle_atom_site_label_2
_geom_angle_atom_site_label_3
_geom_angle
C2 C1 C6 123.0(3)
C2 C1 N1 118.7(3)
C6 C1 N1 118.3(3)
C1 C2 C3 118.0(3)
C1 C2 H2 121.0
C3 C2 H2 121.0
C2 C3 C4 120.9(3)
C2 C3 H3 119.5
C4 C3 H3 119.5
C3 C4 C5 119.1(3)
C3 C4 C7 121.5(3)
C5 C4 C7 119.3(3)
C6 C5 C4 120.7(3)
C6 C5 H5 119.6
C4 C5 H5 119.6
C1 C6 C5 118.0(3)
C1 C6 H6 121.0
C5 C6 H6 121.0
C15 C7 C4 123.5(3)
C15 C7 C8 121.9(3)
C4 C7 C8 114.6(2)
O3 C8 C9 122.2(3)
O3 C8 C7 117.8(2)
C9 C8 C7 119.6(2)
C8 C9 C14 110.9(2)
C8 C9 C10 109.3(2)
C14 C9 C10 110.3(3)
C8 C9 H9 108.8
C14 C9 H9 108.8
C10 C9 H9 108.8
C11 C10 C9 111.6(3)
C11 C10 H10A 109.3
C9 C10 H10A 109.3
C11 C10 H10B 109.3
C9 C10 H10B 109.3
H10A C10 H10B 108.0
C12 C11 C10 111.7(3)
C12 C11 H11A 109.3
C10 C11 H11A 109.3
C12 C11 H11B 109.3
C10 C11 H11B 109.3
H11A C11 H11B 107.9
C11 C12 C13 110.0(3)
C11 C12 H12A 109.7
C13 C12 H12A 109.7
C11 C12 H12B 109.7
C13 C12 H12B 109.7
H12A C12 H12B 108.2
C14 C13 C12 111.0(3)
C14 C13 H13A 109.4
C12 C13 H13A 109.4
C14 C13 H13B 109.4
C12 C13 H13B 109.4
H13A C13 H13B 108.0
C13 C14 C9 111.1(3)
C13 C14 H14A 109.4
C9 C14 H14A 109.4
C13 C14 H14B 109.4
C9 C14 H14B 109.4
H14A C14 H14B 108.0
C7 C15 C22 132.9(3)
C7 C15 C16 121.1(3)
C22 C15 C16 106.0(2)
O4 C16 N2 125.4(3)
O4 C16 C15 127.8(3)
N2 C16 C15 106.8(2)
C18 C17 C22 122.4(3)
C18 C17 N2 128.5(3)
C22 C17 N2 109.1(2)
C19 C18 C17 117.5(3)
C19 C18 H18 121.3
C17 C18 H18 121.3
C18 C19 C20 121.5(3)
C18 C19 H19 119.2
C20 C19 H19 119.2
C19 C20 C21 120.5(3)
C19 C20 H20 119.8
C21 C20 H20 119.8
C20 C21 C22 118.9(3)
C20 C21 H21 120.5
C22 C21 H21 120.5
C21 C22 C17 119.2(3)
C21 C22 C15 132.3(3)
C17 C22 C15 108.5(3)
O5 C23 N2 119.4(3)
O5 C23 C24 121.7(3)
N2 C23 C24 118.7(3)
C25 C24 C29 119.9(3)
C25 C24 C23 122.3(3)
C29 C24 C23 117.5(3)
C26 C25 C24 119.8(3)
C26 C25 H25 120.1
C24 C25 H25 120.1
C27 C26 C25 120.0(3)
C27 C26 H26 120.0
C25 C26 H26 120.0
C26 C27 C28 120.3(3)
C26 C27 H27 119.8
C28 C27 H27 119.8
C27 C28 C29 120.3(3)
C27 C28 H28 119.9
C29 C28 H28 119.9
C28 C29 C24 119.6(3)
C28 C29 H29 120.2
C24 C29 H29 120.2
O1 N1 O2 123.3(3)
O1 N1 C1 118.3(3)
O2 N1 C1 118.4(3)
C16 N2 C23 126.3(2)
C16 N2 C17 109.3(2)
C23 N2 C17 124.2(2)

loop_
_geom_bond_atom_site_label_1
_geom_bond_atom_site_label_2
_geom_bond_distance
C1 C2 1.366(4)
C1 C6 1.373(4)
C1 N1 1.468(4)
C2 C3 1.386(4)
C2 H2 0.9500
C3 C4 1.382(4)
C3 H3 0.9500
C4 C5 1.384(4)
C4 C7 1.482(4)
C5 C6 1.387(4)
C5 H5 0.9500
C6 H6 0.9500
C7 C15 1.351(4)
C7 C8 1.515(4)
C8 O3 1.213(3)
C8 C9 1.502(4)
C9 C14 1.523(4)
C9 C10 1.545(4)
C9 H9 1.0000
C10 C11 1.524(5)
C10 H10A 0.9900
C10 H10B 0.9900
C11 C12 1.509(5)
C11 H11A 0.9900
C11 H11B 0.9900
C12 C13 1.517(5)
C12 H12A 0.9900
C12 H12B 0.9900
C13 C14 1.514(5)
C13 H13A 0.9900
C13 H13B 0.9900
C14 H14A 0.9900
C14 H14B 0.9900
C15 C22 1.457(4)
C15 C16 1.493(4)
C16 O4 1.213(3)
C16 N2 1.408(4)
C17 C18 1.377(4)
C17 C22 1.399(4)
C17 N2 1.431(4)
C18 C19 1.379(5)
C18 H18 0.9500
C19 C20 1.389(5)
C19 H19 0.9500
C20 C21 1.387(5)
C20 H20 0.9500
C21 C22 1.388(4)
C21 H21 0.9500
C23 O5 1.207(3)
C23 N2 1.411(4)
C23 C24 1.480(4)
C24 C25 1.393(4)
C24 C29 1.387(4)
C25 C26 1.382(4)
C25 H25 0.9500
C26 C27 1.377(5)
C26 H26 0.9500
C27 C28 1.380(5)
C27 H27 0.9500
C28 C29 1.383(5)
C28 H28 0.9500
C29 H29 0.9500
N1 O1 1.205(4)
N1 O2 1.209(3)
